data_2206512
loop_
_publ_author_name
'Hong, Xian-Lan'
'Li, Yi-Zhi'
'Jiang, Guo-Qing'
'Bai, Jun-Feng'

_publ_section_title
;<i>catena</i>-Poly[[[tripyridinecopper(II)]-\m-<i>m</i>-phenylenedioxydiacetato]
 monohydrate]
;
_journal_coeditor_code OB6545
_journal_issue 8
_journal_name_full 'Acta Crystallographica Section E'
_journal_page_first m1556
_journal_page_last m1558
_journal_paper_doi 10.1107/S1600536805021550
_journal_volume 61
_journal_year 2005
_chemical_formula_iupac '[Cu (C10 H8 O6) (C5 H5 N)3] , H2 O'
_chemical_formula_moiety 'C25 H23 Cu N3 O6 , H2 O'
_chemical_formula_sum 'C25 H25 Cu N3 O7'
_chemical_formula_weight 543.02
_chemical_name_systematic
;
catena-Poly[[[tripyridinecopper(II)]-\m-m-phenylenedioxydiacetato]
monohydrate]
;
_space_group_IT_number 52
_symmetry_cell_setting orthorhombic
_symmetry_space_group_name_Hall '-P 2a 2bc'
_symmetry_space_group_name_H-M 'P n n a'
_atom_sites_solution_hydrogens geom
_atom_sites_solution_primary direct
_atom_sites_solution_secondary difmap
_cell_angle_alpha 90.00
_cell_angle_beta 90.00
_cell_angle_gamma 90.00
_cell_formula_units_Z 4
_cell_length_a 20.843(3)
_cell_length_b 11.9640(10)
_cell_length_c 9.9830(10)
_cell_measurement_reflns_used 645
_cell_measurement_temperature 293(2)
_cell_measurement_theta_max 19.63
_cell_measurement_theta_min 2.59
_cell_volume 2489.4(5)
_computing_cell_refinement 'SAINT (Bruker, 2000)'
_computing_data_collection 'SMART (Bruker, 2000)'
_computing_data_reduction SAINT
_computing_molecular_graphics SHELXTL
_computing_publication_material SHELXTL
_computing_structure_refinement SHELXTL
_computing_structure_solution 'SHELXTL (Bruker, 2000)'
_diffrn_ambient_temperature 293(2)
_diffrn_measured_fraction_theta_full 1.000
_diffrn_measured_fraction_theta_max 1.000
_diffrn_measurement_device_type 'Bruker SMART APEX CCD area-detector'
_diffrn_measurement_method '\f and \w'
_diffrn_radiation_monochromator graphite
_diffrn_radiation_source 'sealed tube'
_diffrn_radiation_type MoK\a
_diffrn_radiation_wavelength 0.71073
_diffrn_reflns_av_R_equivalents 0.0257
_diffrn_reflns_av_sigmaI/netI 0.0514
_diffrn_reflns_limit_h_max 25
_diffrn_reflns_limit_h_min -24
_diffrn_reflns_limit_k_max 14
_diffrn_reflns_limit_k_min -13
_diffrn_reflns_limit_l_max 10
_diffrn_reflns_limit_l_min -12
_diffrn_reflns_number 12469
_diffrn_reflns_theta_full 25.99
_diffrn_reflns_theta_max 25.99
_diffrn_reflns_theta_min 1.95
_exptl_absorpt_coefficient_mu 0.927
_exptl_absorpt_correction_T_max 0.833
_exptl_absorpt_correction_T_min 0.802
_exptl_absorpt_correction_type multi-scan
_exptl_absorpt_process_details '(SADABS; Bruker, 2000)'
_exptl_crystal_colour blue
_exptl_crystal_density_diffrn 1.449
_exptl_crystal_density_method 'not measured'
_exptl_crystal_description prism
_exptl_crystal_F_000 1124
_exptl_crystal_size_max 0.3
_exptl_crystal_size_mid 0.2
_exptl_crystal_size_min 0.2
_refine_diff_density_max 0.840
_refine_diff_density_min -0.705
_refine_ls_extinction_method none
_refine_ls_goodness_of_fit_ref 1.046
_refine_ls_hydrogen_treatment constr
_refine_ls_matrix_type full
_refine_ls_number_parameters 166
_refine_ls_number_reflns 2454
_refine_ls_number_restraints 0
_refine_ls_restrained_S_all 1.046
_refine_ls_R_factor_all 0.0762
_refine_ls_R_factor_gt 0.0507
_refine_ls_shift/su_max 0.000
_refine_ls_shift/su_mean 0.000
_refine_ls_structure_factor_coef Fsqd
_refine_ls_weighting_details 'calc w = 1/[\s^2^(Fo^2^)+(0.06P)^2^] where P = (Fo^2^+2Fc^2^)/3'
_refine_ls_weighting_scheme calc
_refine_ls_wR_factor_gt 0.1280
_refine_ls_wR_factor_ref 0.1318
_reflns_number_gt 1392
_reflns_number_total 2454
_reflns_threshold_expression I>2\s(I)
_cod_data_source_file ob6545.cif
_cod_data_source_block I
_cod_depositor_comments
;
The following automatic conversions were performed:
'_symmetry_cell_setting' value 'Orthorhombic' changed to 'orthorhombic'
according to '/home/saulius/struct/CIF-dictionaries/cif_core.dic'
dictionary named 'cif_core.dic' version 2.4.1 from 2010-06-29.

Automatic conversion script
Id: cif_fix_enum 1527 2010-12-29 10:47:43Z saulius 

The following automatic conversions were performed:

'_symmetry_cell_setting' value 'Orthorhombic' changed to
'orthorhombic' according to
/home/saulius/struct/CIF-dictionaries/cif_core.dic dictionary named
'cif_core.dic' version 2.4.1 from 2010-06-29.

Automatic conversion script
Id: cif_fix_values 1715 2011-07-08 13:25:40Z adriana 
;
_cod_original_sg_symbol_H-M 'P n n a '
_cod_database_code 2206512
_cod_database_fobs_code 2206512

loop_
_symmetry_equiv_pos_as_xyz
'x, y, z'
'-x+1/2, -y, z'
'-x+1/2, y+1/2, -z+1/2'
'x, -y+1/2, -z+1/2'
'-x, -y, -z'
'x-1/2, y, -z'
'x-1/2, -y-1/2, z-1/2'
'-x, y-1/2, z-1/2'

loop_
_atom_site_label
_atom_site_fract_x
_atom_site_fract_y
_atom_site_fract_z
_atom_site_U_iso_or_equiv
_atom_site_adp_type
_atom_site_calc_flag
_atom_site_refinement_flags
_atom_site_occupancy
_atom_site_type_symbol
O1W 0.95062(17) -0.2500 0.7500 0.0574(10) Uani d S 1 O
H1WB 0.9614 -0.3126 0.7166 0.086 Uiso d PR 0.50 H
H1WA 0.9830 -0.2204 0.7879 0.086 Uiso d PR 0.50 H
Cu1 0.88349(3) 0.2500 0.2500 0.0516(3) Uani d S 1 Cu
C1 0.93721(19) 0.0342(3) 0.3383(4) 0.0558(10) Uani d . 1 C
H1 0.9669 0.0481 0.2708 0.067 Uiso calc R 1 H
C2 0.94308(18) -0.0629(3) 0.4119(4) 0.0563(10) Uani d . 1 C
H2 0.9764 -0.1128 0.3958 0.068 Uiso calc R 1 H
C3 0.89831(18) -0.0836(3) 0.5096(4) 0.0565(10) Uani d . 1 C
H3 0.9005 -0.1486 0.5605 0.068 Uiso calc R 1 H
C4 0.85101(19) -0.0086(3) 0.5310(4) 0.0564(10) Uani d . 1 C
H4 0.8201 -0.0218 0.5962 0.068 Uiso calc R 1 H
C5 0.84902(19) 0.0878(3) 0.4551(4) 0.0559(10) Uani d . 1 C
H5 0.8169 0.1399 0.4719 0.067 Uiso calc R 1 H
C6 0.7421(2) 0.3230(3) 0.3206(4) 0.0578(10) Uani d . 1 C
H6 0.7645 0.3747 0.3721 0.069 Uiso calc R 1 H
C7 0.6759(2) 0.3263(3) 0.3219(4) 0.0589(10) Uani d . 1 C
H7 0.6539 0.3799 0.3712 0.071 Uiso calc R 1 H
C8 0.6447(3) 0.2500 0.2500 0.0588(14) Uani d S 1 C
H8 0.6001 0.2500 0.2500 0.071 Uiso calc SR 1 H
C9 0.9317(2) 0.3565(3) 0.4921(4) 0.0550(10) Uani d . 1 C
C10 0.91475(18) 0.4292(3) 0.6132(4) 0.0554(10) Uani d . 1 C
H10A 0.9378 0.4011 0.6906 0.066 Uiso calc R 1 H
H10B 0.9297 0.5047 0.5964 0.066 Uiso calc R 1 H
C11 0.8200(2) 0.3392(3) 0.6954(4) 0.0546(10) Uani d . 1 C
C12 0.75386(19) 0.3391(3) 0.6954(3) 0.0551(10) Uani d . 1 C
H12 0.7313 0.3988 0.6588 0.066 Uiso calc R 1 H
C13 0.7217(3) 0.2500 0.7500 0.0553(14) Uani d S 1 C
H13 0.6771 0.2500 0.7500 0.066 Uiso calc SR 1 H
C14 0.8535(3) 0.2500 0.7500 0.0543(13) Uani d S 1 C
H14 0.8981 0.2500 0.7500 0.065 Uiso calc SR 1 H
N1 0.89112(15) 0.1085(3) 0.3594(3) 0.0550(8) Uani d . 1 N
N2 0.7749(2) 0.2500 0.2500 0.0564(12) Uani d S 1 N
O1 0.88499(12) 0.3397(2) 0.4133(2) 0.0554(7) Uani d . 1 O
O2 0.98679(13) 0.3257(2) 0.4776(2) 0.0571(7) Uani d . 1 O
O3 0.84843(12) 0.43311(19) 0.6442(2) 0.0553(7) Uani d . 1 O

loop_
_atom_site_aniso_label
_atom_site_aniso_U_11
_atom_site_aniso_U_22
_atom_site_aniso_U_33
_atom_site_aniso_U_12
_atom_site_aniso_U_13
_atom_site_aniso_U_23
O1W 0.068(3) 0.062(2) 0.042(2) 0.000 0.000 -0.0020(18)
Cu1 0.0569(5) 0.0577(4) 0.0402(4) 0.000 0.000 -0.0003(3)
C1 0.067(3) 0.058(2) 0.042(2) -0.003(2) 0.002(2) -0.001(2)
C2 0.068(3) 0.058(2) 0.042(2) -0.004(2) 0.002(2) -0.001(2)
C3 0.070(3) 0.058(2) 0.041(2) -0.002(2) 0.001(2) -0.001(2)
C4 0.070(3) 0.059(2) 0.040(2) -0.003(2) 0.003(2) 0.000(2)
C5 0.069(3) 0.058(2) 0.041(2) -0.003(2) 0.003(2) 0.0000(19)
C6 0.068(3) 0.063(3) 0.042(2) -0.005(2) 0.003(2) -0.001(2)
C7 0.071(3) 0.062(3) 0.043(2) -0.006(2) 0.004(2) -0.001(2)
C8 0.069(4) 0.063(4) 0.044(3) 0.000 0.000 -0.002(3)
C9 0.067(3) 0.057(2) 0.041(2) -0.002(2) 0.003(2) -0.001(2)
C10 0.068(3) 0.057(2) 0.041(2) -0.003(2) 0.002(2) -0.0003(19)
C11 0.067(3) 0.057(3) 0.040(2) -0.003(2) 0.0027(19) 0.001(2)
C12 0.067(3) 0.057(2) 0.041(2) -0.004(2) 0.0021(19) 0.0008(19)
C13 0.066(4) 0.058(3) 0.042(3) 0.000 0.000 0.001(3)
C14 0.066(4) 0.057(3) 0.040(3) 0.000 0.000 0.000(3)
N1 0.067(2) 0.058(2) 0.0401(19) -0.0030(17) 0.0023(17) -0.0003(16)
N2 0.068(3) 0.061(3) 0.041(2) 0.000 0.000 0.000(3)
O1 0.0677(17) 0.0584(16) 0.0401(15) -0.0035(13) 0.0027(14) 0.0001(13)
O2 0.0673(18) 0.0604(16) 0.0435(15) -0.0036(14) 0.0026(14) 0.0008(13)
O3 0.0680(18) 0.0570(16) 0.0410(15) -0.0035(14) 0.0029(13) -0.0001(13)

loop_
_atom_type_symbol
_atom_type_description
_atom_type_scat_dispersion_real
_atom_type_scat_dispersion_imag
_atom_type_scat_source
C C 0.0033 0.0016 'International Tables Vol C Tables 4.2.6.8 and 6.1.1.4'
H H 0.0000 0.0000 'International Tables Vol C Tables 4.2.6.8 and 6.1.1.4'
N N 0.0061 0.0033 'International Tables Vol C Tables 4.2.6.8 and 6.1.1.4'
O O 0.0106 0.0060 'International Tables Vol C Tables 4.2.6.8 and 6.1.1.4'
Cu Cu 0.3201 1.2651 'International Tables Vol C Tables 4.2.6.8 and 6.1.1.4'

loop_
_geom_angle_atom_site_label_1
_geom_angle_atom_site_label_2
_geom_angle_atom_site_label_3
_geom_angle_site_symmetry_1
_geom_angle_site_symmetry_3
_geom_angle
_geom_angle_publ_flag
H1WB O1W H1WA . . 109.5 ?
O1 Cu1 O1 . 4 178.16(15) yes
O1 Cu1 N1 . . 90.46(11) yes
O1 Cu1 N1 4 . 89.40(11) ?
O1 Cu1 N1 . 4 89.40(11) yes
O1 Cu1 N1 4 4 90.46(11) ?
N1 Cu1 N1 . 4 170.97(18) yes
O1 Cu1 N2 . . 90.92(7) yes
O1 Cu1 N2 4 . 90.92(7) ?
N1 Cu1 N2 . . 94.51(9) yes
N1 Cu1 N2 4 . 94.51(9) ?
N1 C1 C2 . . 123.0(4) ?
N1 C1 H1 . . 118.5 ?
C2 C1 H1 . . 118.5 ?
C3 C2 C1 . . 118.0(4) ?
C3 C2 H2 . . 121.0 ?
C1 C2 H2 . . 121.0 ?
C4 C3 C2 . . 119.3(4) ?
C4 C3 H3 . . 120.4 ?
C2 C3 H3 . . 120.4 ?
C3 C4 C5 . . 119.4(4) ?
C3 C4 H4 . . 120.3 ?
C5 C4 H4 . . 120.3 ?
N1 C5 C4 . . 122.3(4) ?
N1 C5 H5 . . 118.9 ?
C4 C5 H5 . . 118.9 ?
N2 C6 C7 . . 123.0(4) ?
N2 C6 H6 . . 118.5 ?
C7 C6 H6 . . 118.5 ?
C8 C7 C6 . . 117.6(4) ?
C8 C7 H7 . . 121.2 ?
C6 C7 H7 . . 121.2 ?
C7 C8 C7 . 4 121.5(6) ?
C7 C8 H8 . . 119.2 ?
C7 C8 H8 4 . 119.2 ?
O2 C9 O1 . . 127.2(4) ?
O2 C9 C10 . . 118.9(4) ?
O1 C9 C10 . . 113.8(4) ?
O3 C10 C9 . . 114.6(3) ?
O3 C10 H10A . . 108.6 ?
C9 C10 H10A . . 108.6 ?
O3 C10 H10B . . 108.6 ?
C9 C10 H10B . . 108.6 ?
H10A C10 H10B . . 107.6 ?
O3 C11 C12 . . 115.7(3) ?
O3 C11 C14 . . 124.0(4) ?
C12 C11 C14 . . 120.2(4) ?
C13 C12 C11 . . 119.3(4) ?
C13 C12 H12 . . 120.4 ?
C11 C12 H12 . . 120.4 ?
C12 C13 C12 . 4_556 121.5(6) ?
C12 C13 H13 . . 119.2 ?
C12 C13 H13 4_556 . 119.2 ?
C11 C14 C11 4_556 . 119.5(6) ?
C11 C14 H14 4_556 . 120.3 ?
C11 C14 H14 . . 120.3 ?
C5 N1 C1 . . 118.0(3) ?
C5 N1 Cu1 . . 119.8(3) ?
C1 N1 Cu1 . . 122.2(3) ?
C6 N2 C6 4 . 117.3(5) ?
C6 N2 Cu1 4 . 121.4(3) ?
C6 N2 Cu1 . . 121.4(3) ?
C9 O1 Cu1 . . 128.2(2) ?
C11 O3 C10 . . 118.5(3) ?

loop_
_geom_bond_atom_site_label_1
_geom_bond_atom_site_label_2
_geom_bond_site_symmetry_2
_geom_bond_distance
_geom_bond_publ_flag
O1W H1WB . 0.8500 ?
O1W H1WA . 0.8500 ?
Cu1 O1 . 1.952(2) yes
Cu1 O1 4 1.952(2) ?
Cu1 N1 . 2.021(3) yes
Cu1 N1 4 2.021(3) ?
Cu1 N2 . 2.263(5) yes
C1 N1 . 1.326(4) ?
C1 C2 . 1.379(5) ?
C1 H1 . 0.9300 ?
C2 C3 . 1.372(5) ?
C2 H2 . 0.9300 ?
C3 C4 . 1.350(5) ?
C3 H3 . 0.9300 ?
C4 C5 . 1.380(5) ?
C4 H4 . 0.9300 ?
C5 N1 . 1.320(4) ?
C5 H5 . 0.9300 ?
C6 N2 . 1.314(4) ?
C6 C7 . 1.381(5) ?
C6 H6 . 0.9300 ?
C7 C8 . 1.330(5) ?
C7 H7 . 0.9300 ?
C8 C7 4 1.330(5) ?
C8 H8 . 0.9300 ?
C9 O2 . 1.216(4) ?
C9 O1 . 1.267(4) ?
C9 C10 . 1.530(5) ?
C10 O3 . 1.417(4) ?
C10 H10A . 0.9700 ?
C10 H10B . 0.9700 ?
C11 O3 . 1.369(4) ?
C11 C12 . 1.378(5) ?
C11 C14 . 1.388(5) ?
C12 C13 . 1.372(4) ?
C12 H12 . 0.9300 ?
C13 C12 4_556 1.372(4) ?
C13 H13 . 0.9300 ?
C14 C11 4_556 1.388(5) ?
C14 H14 . 0.9300 ?
N2 C6 4 1.314(4) ?

loop_
_geom_hbond_atom_site_label_D
_geom_hbond_atom_site_label_H
_geom_hbond_atom_site_label_A
_geom_hbond_site_symmetry_A
_geom_hbond_distance_DH
_geom_hbond_distance_HA
_geom_hbond_distance_DA
_geom_hbond_angle_DHA
O1W H1WA O2 8_756 0.85 2.07 2.772(3) 139
O1W H1WB O2 5_756 0.85 2.23 2.772(4) 122
